data_1534923
loop_
_publ_author_name
'Maksimov, B.A.'
'Simonov, V.I.'
'Klokova, N.E.'
'Tamazyan, R.A.'
'Petrzhichek, V.'
'Popov, A.N.'

_publ_section_title
;
 Incommensurate modulation in the structure of Na9(Fe2(PO4)4(O,F)2) at 623
 K.
;
_journal_name_full Kristallografiya
_journal_page_first 1152
_journal_page_last 1163
_journal_volume 37
_journal_year 1992
_chemical_formula_sum 'F Fe2 Na8.81 O17 P4'
_chemical_name_systematic 'Na8.81 Fe2 O F (P O4)4'
_space_group_IT_number 72
_symmetry_space_group_name_Hall '-I 2 2c'
_symmetry_space_group_name_H-M 'I b a m'
_cell_angle_alpha 90
_cell_angle_beta 90
_cell_angle_gamma 90
_cell_formula_units_Z 2
_cell_length_a 15.645
_cell_length_b 14.866
_cell_length_c 7.144
_cell_volume 1661.541
_citation_journal_id_ASTM KRISAJ
_cod_data_source_file Maksimov_KRISAJ_1992_1335.cif
_cod_data_source_block F1Fe2Na8.81O17P4
_cod_original_formula_sum 'F1 Fe2 Na8.81 O17 P4'
_cod_database_code 1534923

loop_
_symmetry_equiv_pos_as_xyz
x,y,z
-x,-y,z
x,-y,-z+1/2
-x,y,-z+1/2
-x,-y,-z
x,y,-z
-x,y,z-1/2
x,-y,z-1/2
x+1/2,y+1/2,z+1/2
-x+1/2,-y+1/2,z+1/2
x+1/2,-y+1/2,-z+1
-x+1/2,y+1/2,-z+1
-x+1/2,-y+1/2,-z+1/2
x+1/2,y+1/2,-z+1/2
-x+1/2,y+1/2,z
x+1/2,-y+1/2,z

loop_
_atom_site_label
_atom_site_type_symbol
_atom_site_fract_x
_atom_site_fract_y
_atom_site_fract_z
_atom_site_occupancy
_atom_site_U_iso_or_equiv
Na4 Na+1 0 0 0.25 0.67 0.0
P1 P+5 0.1198 0.1214 0 1 0.0
O1 O-2 0.25 0.3076 0 0.25 0.0
Na1 Na+1 0.25 0 0.25 0.5 0.0
O3 O-2 0.1386 0.023 0 1 0.0
F1 F-1 0.25 0.3076 0 0.25 0.0
Na2 Na+1 0 0.25 0.25 0.5 0.0
O4 O-2 0.0255 0.1387 0 1 0.0
O2 O-2 0.1579 0.1634 0.1758 1 0.0
Fe1 Fe+3 0.25 0.25 0.25 0.5 0.0
Na3 Na+1 0.1184 0.1264 0.5 0.868 0.0
